data_7710273
loop_
_publ_author_name
'Westerhausen, Matthias'
'Sch\"uler, Philipp'
'Krieck, Sven'
'G\"orls, Helmar'
'Liebing, Phil'

_publ_section_title
;
 Sterically shielded primary anilides of the alkaline-earth metals of the
 type (thf)nAe(NH-Ar*)2 (Ae = Mg, Ca, Sr, and Ba; Ar* = bulky aryl)
;
_journal_name_full 'Dalton Transactions'
_journal_paper_doi 10.1039/D2DT01121B
_journal_year 2022
_chemical_formula_moiety 'C45 H53 Mg N O2'
_chemical_formula_sum 'C45 H53 Mg N O2'
_chemical_formula_weight 664.19
_space_group_crystal_system monoclinic
_space_group_IT_number 15
_space_group_name_Hall '-C 2yc'
_space_group_name_H-M_alt 'C 1 2/c 1'
_atom_sites_solution_hydrogens mixed
_atom_sites_solution_primary direct
_atom_sites_solution_secondary difmap
_audit_creation_method SHELXL-2018/3
_audit_update_record
;
2022-02-16 deposited with the CCDC.	2022-05-16 downloaded from the CCDC.
;
_cell_angle_alpha 90
_cell_angle_beta 124.620(1)
_cell_angle_gamma 90
_cell_formula_units_Z 8
_cell_length_a 27.9665(5)
_cell_length_b 17.3376(4)
_cell_length_c 18.9540(5)
_cell_measurement_reflns_used 40739
_cell_measurement_temperature 133(2)
_cell_measurement_theta_max 27.484
_cell_measurement_theta_min 1.470
_cell_volume 7563.0(3)
_computing_cell_refinement DENZO
_computing_data_collection COLLECT
_computing_data_reduction DENZO
_computing_molecular_graphics SHELXTL/PC
_computing_publication_material 'SHELXL-2018/3 (Sheldrick, 2018)'
_computing_structure_refinement 'SHELXL-2018/3 (Sheldrick, 2018)'
_computing_structure_solution 'SHELXS-97 (Sheldrick, 2008)'
_diffrn_ambient_temperature 133(2)
_diffrn_measured_fraction_theta_full 0.999
_diffrn_measured_fraction_theta_max 0.998
_diffrn_measurement_device_type KappaCCD
_diffrn_measurement_method 'phi + omega - scan'
_diffrn_radiation_type MoK\a
_diffrn_radiation_wavelength 0.71073
_diffrn_reflns_av_R_equivalents 0.0497
_diffrn_reflns_av_unetI/netI 0.0534
_diffrn_reflns_Laue_measured_fraction_full 0.999
_diffrn_reflns_Laue_measured_fraction_max 0.998
_diffrn_reflns_limit_h_max 35
_diffrn_reflns_limit_h_min -36
_diffrn_reflns_limit_k_max 22
_diffrn_reflns_limit_k_min -22
_diffrn_reflns_limit_l_max 24
_diffrn_reflns_limit_l_min -24
_diffrn_reflns_number 40739
_diffrn_reflns_point_group_measured_fraction_full 0.999
_diffrn_reflns_point_group_measured_fraction_max 0.998
_diffrn_reflns_theta_full 25.242
_diffrn_reflns_theta_max 27.484
_diffrn_reflns_theta_min 1.470
_exptl_absorpt_coefficient_mu 0.085
_exptl_absorpt_correction_T_max 0.7456
_exptl_absorpt_correction_T_min 0.6796
_exptl_absorpt_correction_type multi-scan
_exptl_absorpt_process_details
; 
 SADABS 2016/2: Krause, L., Herbst-Irmer, R., Sheldrick G.M. & Stalke D., 
 J. Appl. Cryst. 48 (2015) 3-10 
;
_exptl_crystal_colour colourless
_exptl_crystal_density_diffrn 1.167
_exptl_crystal_density_method 'not measured'
_exptl_crystal_description prism
_exptl_crystal_F_000 2864
_exptl_crystal_size_max 0.102
_exptl_crystal_size_mid 0.082
_exptl_crystal_size_min 0.078
_refine_diff_density_max 1.362
_refine_diff_density_min -0.406
_refine_diff_density_rms 0.067
_refine_ls_extinction_method none
_refine_ls_goodness_of_fit_ref 1.079
_refine_ls_hydrogen_treatment mixed
_refine_ls_matrix_type full
_refine_ls_number_parameters 504
_refine_ls_number_reflns 8671
_refine_ls_number_restraints 138
_refine_ls_restrained_S_all 1.079
_refine_ls_R_factor_all 0.1228
_refine_ls_R_factor_gt 0.0884
_refine_ls_shift/su_max 0.000
_refine_ls_shift/su_mean 0.000
_refine_ls_structure_factor_coef Fsqd
_refine_ls_weighting_details 'w=1/[\s^2^(Fo^2^)+(0.0638P)^2^+30.1321P] where P=(Fo^2^+2Fc^2^)/3'
_refine_ls_weighting_scheme calc
_refine_ls_wR_factor_gt 0.1939
_refine_ls_wR_factor_ref 0.2154
_reflns_Friedel_coverage 0.000
_reflns_number_gt 6309
_reflns_number_total 8671
_reflns_threshold_expression 'I > 2\s(I)'
_cod_data_source_file d2dt01121b2.cif
_cod_data_source_block FO7475_2bBu
_cod_original_sg_symbol_H-M 'C 2/c'
_cod_database_code 7710273
_shelx_shelxl_version_number 2019/1
_shelx_space_group_comment
;
The symmetry employed for this shelxl refinement is uniquely defined
by the following loop, which should always be used as a source of
symmetry information in preference to the above space-group names.
They are only intended as comments.
;
_shelx_estimated_absorpt_t_min 0.991
_shelx_estimated_absorpt_t_max 0.993
_exptl_absorpt_special_details
; 
 The following wavelength and cell were deduced by SADABS from the 
 direction cosines etc. They are given here for emergency use only: 
 CELL 0.71079   27.928   17.331   18.949   89.992  124.578   90.010 
;

loop_
_space_group_symop_operation_xyz
'x, y, z'
'-x, y, -z+1/2'
'x+1/2, y+1/2, z'
'-x+1/2, y+1/2, -z+1/2'
'-x, -y, -z'
'x, -y, z-1/2'
'-x+1/2, -y+1/2, -z'
'x+1/2, -y+1/2, z-1/2'

loop_
_atom_site_label
_atom_site_type_symbol
_atom_site_fract_x
_atom_site_fract_y
_atom_site_fract_z
_atom_site_U_iso_or_equiv
_atom_site_adp_type
_atom_site_occupancy
_atom_site_site_symmetry_order
_atom_site_calc_flag
_atom_site_refinement_flags_posn
_atom_site_refinement_flags_adp
_atom_site_refinement_flags_occupancy
_atom_site_disorder_assembly
_atom_site_disorder_group
Mg1 Mg 0.22483(5) 0.74927(6) 0.73902(7) 0.0324(3) Uani 1 1 d . . . . .
O1 O 0.24692(10) 0.85081(12) 0.71018(14) 0.0350(5) Uani 1 1 d . . . . .
O2 O 0.28862(11) 0.77379(12) 0.86948(14) 0.0376(6) Uani 1 1 d . . . . .
N1 N 0.27502(11) 0.66784(14) 0.73688(16) 0.0250(5) Uani 1 1 d . . . . .
C1 C 0.28146(12) 0.61381(15) 0.69066(18) 0.0219(6) Uani 1 1 d . . . . .
C2 C 0.23297(11) 0.58927(15) 0.60860(17) 0.0215(5) Uani 1 1 d . . . . .
C3 C 0.24120(12) 0.53561(15) 0.56143(18) 0.0231(6) Uani 1 1 d . . . . .
H3A H 0.208422 0.520439 0.506833 0.028 Uiso 1 1 calc R U . . .
C4 C 0.29467(12) 0.50331(15) 0.59008(18) 0.0242(6) Uani 1 1 d . . . . .
C5 C 0.34140(12) 0.52422(15) 0.67187(18) 0.0225(6) Uani 1 1 d . . . . .
H5A H 0.378171 0.501147 0.694143 0.027 Uiso 1 1 calc R U . . .
C6 C 0.33646(11) 0.57735(15) 0.72218(17) 0.0209(5) Uani 1 1 d . . . . .
C7 C 0.30225(14) 0.44747(18) 0.5359(2) 0.0324(7) Uani 1 1 d . . . . .
H7A H 0.325280 0.403153 0.570996 0.049 Uiso 1 1 calc R U . . .
H7B H 0.322352 0.473329 0.513809 0.049 Uiso 1 1 calc R U . . .
H7C H 0.264054 0.429697 0.487854 0.049 Uiso 1 1 calc R U . . .
C8 C 0.17271(12) 0.62118(16) 0.57552(19) 0.0238(6) Uani 1 1 d . . . . .
C9 C 0.12362(12) 0.56968(17) 0.50730(19) 0.0273(6) Uani 1 1 d . . . . .
C10 C 0.09299(14) 0.52123(18) 0.5267(2) 0.0366(7) Uani 1 1 d . . . . .
H10A H 0.102283 0.520155 0.583348 0.044 Uiso 1 1 calc R U . . .
C11 C 0.04854(15) 0.4740(2) 0.4634(3) 0.0467(9) Uani 1 1 d . . . . .
H11A H 0.027290 0.442006 0.477036 0.056 Uiso 1 1 calc R U . . .
C12 C 0.03539(15) 0.4737(2) 0.3813(3) 0.0495(10) Uani 1 1 d . . . . .
H12A H 0.006072 0.440403 0.339023 0.059 Uiso 1 1 calc R U . . .
C13 C 0.06493(14) 0.5219(2) 0.3612(2) 0.0428(9) Uani 1 1 d . . . . .
H13A H 0.055893 0.522226 0.304748 0.051 Uiso 1 1 calc R U . . .
C14 C 0.10788(13) 0.57003(19) 0.4232(2) 0.0331(7) Uani 1 1 d . . . . .
H14A H 0.127140 0.604213 0.407882 0.040 Uiso 1 1 calc R U . . .
C15 C 0.16141(12) 0.70406(16) 0.54083(18) 0.0239(6) Uani 1 1 d . . . . .
C16 C 0.20027(13) 0.74517(17) 0.5322(2) 0.0297(6) Uani 1 1 d . . . . .
H16A H 0.236981 0.723442 0.551543 0.036 Uiso 1 1 calc R U . . .
C17 C 0.18560(15) 0.81865(18) 0.4950(2) 0.0352(7) Uani 1 1 d . . . . .
H17A H 0.212453 0.846454 0.489210 0.042 Uiso 1 1 calc R U . . .
C18 C 0.13236(14) 0.85120(18) 0.4667(2) 0.0330(7) Uani 1 1 d . . . . .
H18A H 0.122543 0.900893 0.441013 0.040 Uiso 1 1 calc R U . . .
C19 C 0.09379(14) 0.81124(19) 0.4758(2) 0.0380(8) Uani 1 1 d . . . . .
H19A H 0.057278 0.833404 0.456828 0.046 Uiso 1 1 calc R U . . .
C20 C 0.10816(14) 0.73874(19) 0.5127(2) 0.0368(7) Uani 1 1 d . . . . .
H20A H 0.081253 0.711790 0.519034 0.044 Uiso 1 1 calc R U . . .
C21 C 0.38843(12) 0.59745(16) 0.81227(18) 0.0225(6) Uani 1 1 d . . . . .
C22 C 0.43775(11) 0.53871(16) 0.84765(17) 0.0228(6) Uani 1 1 d . . . . .
C23 C 0.43774(13) 0.47467(18) 0.8919(2) 0.0318(7) Uani 1 1 d . . . . .
H23A H 0.408598 0.469929 0.902734 0.038 Uiso 1 1 calc R U . . .
C24 C 0.47982(15) 0.4175(2) 0.9206(2) 0.0403(8) Uani 1 1 d . . . . .
H24A H 0.478904 0.373812 0.950080 0.048 Uiso 1 1 calc R U . . .
C25 C 0.52289(14) 0.42399(19) 0.9064(2) 0.0372(8) Uani 1 1 d . . . . .
H25A H 0.551780 0.385125 0.926334 0.045 Uiso 1 1 calc R U . . .
C26 C 0.52375(13) 0.48750(19) 0.8628(2) 0.0331(7) Uani 1 1 d . . . . .
H26A H 0.553072 0.492071 0.852342 0.040 Uiso 1 1 calc R U . . .
C27 C 0.48165(13) 0.54463(17) 0.83429(19) 0.0282(6) Uani 1 1 d . . . . .
H27A H 0.482912 0.588397 0.805233 0.034 Uiso 1 1 calc R U . . .
C28 C 0.41063(12) 0.67956(16) 0.81947(19) 0.0261(6) Uani 1 1 d . . . . .
C29 C 0.41302(13) 0.71273(18) 0.7547(2) 0.0320(7) Uani 1 1 d . . . . .
H29A H 0.398101 0.685459 0.702647 0.038 Uiso 1 1 calc R U . . .
C30 C 0.43728(15) 0.7860(2) 0.7657(3) 0.0458(9) Uani 1 1 d . . . . .
H30A H 0.439428 0.808002 0.721694 0.055 Uiso 1 1 calc R U . . .
C31 C 0.45823(14) 0.8267(2) 0.8411(3) 0.0506(11) Uani 1 1 d . . . . .
H31A H 0.474785 0.876458 0.848719 0.061 Uiso 1 1 calc R U . . .
C32 C 0.45492(14) 0.79480(19) 0.9045(3) 0.0447(9) Uani 1 1 d . . . . .
H32A H 0.468612 0.822909 0.955631 0.054 Uiso 1 1 calc R U . . .
C33 C 0.43165(13) 0.72159(18) 0.8941(2) 0.0342(7) Uani 1 1 d . . . . .
H33A H 0.430053 0.699868 0.938745 0.041 Uiso 1 1 calc R U . . .
C34 C 0.30026(15) 0.8595(2) 0.7135(2) 0.0389(8) Uani 1 1 d . . . . .
H34A H 0.300374 0.823321 0.673214 0.047 Uiso 1 1 calc R U . . .
H34B H 0.334820 0.849132 0.772086 0.047 Uiso 1 1 calc R U . . .
C35 C 0.3006(2) 0.9417(2) 0.6882(3) 0.0531(10) Uani 1 1 d . . . . .
H35A H 0.282456 0.945979 0.625792 0.064 Uiso 1 1 calc R U . . .
H35B H 0.340636 0.962330 0.719556 0.064 Uiso 1 1 calc R U . . .
C36 C 0.26489(19) 0.9837(2) 0.7135(3) 0.0506(10) Uani 1 1 d . . . . .
H36A H 0.288680 0.996607 0.775358 0.061 Uiso 1 1 calc R U . . .
H36B H 0.247699 1.031559 0.679765 0.061 Uiso 1 1 calc R U . . .
C37 C 0.21869(16) 0.92552(19) 0.6926(2) 0.0411(8) Uani 1 1 d . . . . .
H37A H 0.204060 0.933676 0.728888 0.049 Uiso 1 1 calc R U . . .
H37B H 0.185699 0.929428 0.631632 0.049 Uiso 1 1 calc R U . . .
C38 C 0.3037(2) 0.8501(2) 0.9079(2) 0.0528(10) Uani 1 1 d . . . . .
H38A H 0.268421 0.882211 0.883715 0.063 Uiso 1 1 calc R U . . .
H38B H 0.330471 0.876166 0.897038 0.063 Uiso 1 1 calc R U . . .
C39 C 0.33291(19) 0.8380(2) 1.0029(2) 0.0514(10) Uani 1 1 d . . . . .
H39A H 0.363047 0.877687 1.036796 0.062 Uiso 0.677(10) 1 calc R U P A 1
H39B H 0.304265 0.839431 1.017871 0.062 Uiso 0.677(10) 1 calc R U P A 1
H39C H 0.375566 0.833529 1.033330 0.062 Uiso 0.323(10) 1 calc R U P A 2
H39D H 0.324101 0.880911 1.028352 0.062 Uiso 0.323(10) 1 calc R U P A 2
C40 C 0.3587(3) 0.7616(3) 1.0176(3) 0.0483(18) Uani 0.677(10) 1 d . . P A 1
H40A H 0.367171 0.738443 1.071346 0.058 Uiso 0.677(10) 1 calc R U P A 1
H40B H 0.394695 0.762956 1.019234 0.058 Uiso 0.677(10) 1 calc R U P A 1
C40A C 0.3081(6) 0.7672(7) 1.0065(7) 0.051(4) Uani 0.323(10) 1 d . . P A 2
H40C H 0.268247 0.774830 0.991338 0.061 Uiso 0.323(10) 1 calc R U P A 2
H40D H 0.332386 0.743021 1.063893 0.061 Uiso 0.323(10) 1 calc R U P A 2
C41 C 0.3082(2) 0.7176(2) 0.9360(2) 0.0615(13) Uani 1 1 d . . . . .
H41A H 0.322823 0.670623 0.924407 0.074 Uiso 0.677(10) 1 calc R U P A 1
H41B H 0.276744 0.703010 0.942712 0.074 Uiso 0.677(10) 1 calc R U P A 1
H41C H 0.347591 0.698472 0.957449 0.074 Uiso 0.323(10) 1 calc R U P A 2
H41D H 0.281074 0.673355 0.916397 0.074 Uiso 0.323(10) 1 calc R U P A 2
C42 C 0.1366(3) 0.8031(4) 0.7772(5) 0.0616(19) Uani 0.614(6) 1 d D U P B 1
H42A H 0.162951 0.847281 0.795251 0.092 Uiso 0.614(6) 1 calc R U P B 1
H42B H 0.096656 0.821675 0.749696 0.092 Uiso 0.614(6) 1 calc R U P B 1
H42C H 0.147622 0.771910 0.827449 0.092 Uiso 0.614(6) 1 calc R U P B 1
C43 C 0.1404(5) 0.7553(6) 0.7154(7) 0.068(2) Uani 0.614(6) 1 d D U P B 1
H43A H 0.118934 0.787991 0.662607 0.081 Uiso 0.614(6) 1 calc R U P B 1
C44 C 0.1001(4) 0.6903(5) 0.6908(6) 0.079(2) Uani 0.614(6) 1 d D U P B 1
H44A H 0.089291 0.668270 0.635316 0.095 Uiso 0.614(6) 1 calc R U P B 1
H44B H 0.064278 0.707485 0.684989 0.095 Uiso 0.614(6) 1 calc R U P B 1
C45 C 0.1314(4) 0.6314(6) 0.7607(6) 0.087(3) Uani 0.614(6) 1 d D U P B 1
H45A H 0.104812 0.589094 0.749931 0.131 Uiso 0.614(6) 1 calc R U P B 1
H45B H 0.145266 0.655462 0.815942 0.131 Uiso 0.614(6) 1 calc R U P B 1
H45C H 0.164551 0.611192 0.761818 0.131 Uiso 0.614(6) 1 calc R U P B 1
C42A C 0.1486(10) 0.7552(12) 0.7379(14) 0.082(4) Uani 0.386(6) 1 d D U P B 2
H42D H 0.155037 0.792697 0.781925 0.099 Uiso 0.386(6) 1 calc R U P B 2
H42E H 0.116239 0.774757 0.681368 0.099 Uiso 0.386(6) 1 calc R U P B 2
C43A C 0.1314(6) 0.6794(10) 0.7547(12) 0.090(3) Uani 0.386(6) 1 d D U P B 2
H43C H 0.163350 0.659686 0.811456 0.108 Uiso 0.386(6) 1 calc R U P B 2
H43D H 0.124622 0.641591 0.710700 0.108 Uiso 0.386(6) 1 calc R U P B 2
C44A C 0.0763(5) 0.6877(10) 0.7527(9) 0.094(3) Uani 0.386(6) 1 d D U P B 2
H44C H 0.065172 0.636403 0.761943 0.112 Uiso 0.386(6) 1 calc R U P B 2
H44D H 0.084645 0.721497 0.800607 0.112 Uiso 0.386(6) 1 calc R U P B 2
C45A C 0.0261(6) 0.7205(10) 0.6705(10) 0.101(5) Uani 0.386(6) 1 d D U P B 2
H45D H -0.010282 0.699557 0.658820 0.152 Uiso 0.386(6) 1 calc R U P B 2
H45E H 0.029715 0.706774 0.623599 0.152 Uiso 0.386(6) 1 calc R U P B 2
H45F H 0.025983 0.776822 0.675268 0.152 Uiso 0.386(6) 1 calc R U P B 2
H1N1 H 0.3098(18) 0.678(2) 0.785(3) 0.050(11) Uiso 1 1 d . . . . .
H8 H 0.1690(12) 0.6190(16) 0.6243(19) 0.017(7) Uiso 1 1 d . . . . .
H21 H 0.3749(14) 0.5954(19) 0.852(2) 0.032(9) Uiso 1 1 d . . . . .

loop_
_atom_site_aniso_label
_atom_site_aniso_U_11
_atom_site_aniso_U_22
_atom_site_aniso_U_33
_atom_site_aniso_U_23
_atom_site_aniso_U_13
_atom_site_aniso_U_12
Mg1 0.0340(6) 0.0316(6) 0.0367(6) -0.0007(5) 0.0232(5) 0.0070(4)
O1 0.0386(12) 0.0286(11) 0.0378(12) 0.0050(9) 0.0217(10) 0.0132(9)
O2 0.0594(15) 0.0225(11) 0.0320(12) -0.0003(9) 0.0266(11) 0.0046(10)
N1 0.0252(12) 0.0245(12) 0.0238(12) -0.0014(10) 0.0130(11) 0.0023(10)
C1 0.0257(13) 0.0187(13) 0.0249(14) 0.0020(11) 0.0165(12) 0.0012(10)
C2 0.0220(13) 0.0187(13) 0.0243(14) 0.0028(10) 0.0134(11) 0.0016(10)
C3 0.0230(13) 0.0206(13) 0.0228(13) 0.0004(11) 0.0113(11) -0.0004(10)
C4 0.0290(14) 0.0183(13) 0.0265(14) -0.0013(11) 0.0165(12) -0.0009(11)
C5 0.0235(13) 0.0188(13) 0.0268(14) 0.0011(11) 0.0152(12) 0.0003(10)
C6 0.0207(12) 0.0195(13) 0.0208(13) 0.0019(10) 0.0107(11) -0.0003(10)
C7 0.0345(16) 0.0295(16) 0.0303(16) -0.0063(13) 0.0167(14) 0.0036(13)
C8 0.0218(13) 0.0237(14) 0.0253(14) 0.0032(11) 0.0130(12) 0.0012(11)
C9 0.0227(13) 0.0234(14) 0.0321(16) 0.0039(12) 0.0133(12) 0.0037(11)
C10 0.0306(16) 0.0283(16) 0.0451(19) 0.0075(14) 0.0181(15) -0.0002(13)
C11 0.0308(17) 0.0322(18) 0.064(3) 0.0089(17) 0.0193(17) -0.0056(14)
C12 0.0340(18) 0.0327(18) 0.051(2) -0.0044(16) 0.0062(17) -0.0012(15)
C13 0.0329(17) 0.0376(18) 0.0363(18) -0.0031(15) 0.0069(15) 0.0080(14)
C14 0.0252(14) 0.0334(16) 0.0319(16) 0.0031(13) 0.0109(13) 0.0035(12)
C15 0.0227(13) 0.0239(14) 0.0235(14) -0.0001(11) 0.0122(11) 0.0011(11)
C16 0.0312(15) 0.0258(15) 0.0381(17) 0.0049(13) 0.0233(14) 0.0056(12)
C17 0.0460(19) 0.0286(16) 0.0438(19) 0.0050(14) 0.0331(17) 0.0022(14)
C18 0.0420(17) 0.0253(15) 0.0334(16) 0.0068(13) 0.0225(15) 0.0100(13)
C19 0.0323(16) 0.0326(17) 0.048(2) 0.0091(15) 0.0221(16) 0.0109(13)
C20 0.0294(16) 0.0350(17) 0.048(2) 0.0074(15) 0.0228(15) 0.0036(13)
C21 0.0252(13) 0.0216(13) 0.0209(13) 0.0013(11) 0.0133(11) 0.0011(11)
C22 0.0208(13) 0.0212(13) 0.0198(13) -0.0017(10) 0.0077(11) 0.0007(10)
C23 0.0260(14) 0.0315(16) 0.0351(17) 0.0091(13) 0.0158(13) 0.0045(12)
C24 0.0380(18) 0.0330(17) 0.049(2) 0.0147(15) 0.0243(16) 0.0085(14)
C25 0.0287(16) 0.0336(17) 0.0414(19) 0.0067(14) 0.0153(14) 0.0107(13)
C26 0.0251(14) 0.0371(17) 0.0383(17) -0.0049(14) 0.0187(14) 0.0007(12)
C27 0.0300(15) 0.0242(14) 0.0311(15) -0.0002(12) 0.0178(13) -0.0023(12)
C28 0.0242(14) 0.0211(13) 0.0279(15) -0.0002(11) 0.0119(12) 0.0017(11)
C29 0.0291(15) 0.0300(16) 0.0336(16) 0.0049(13) 0.0158(13) 0.0014(12)
C30 0.0338(17) 0.0386(19) 0.062(2) 0.0173(18) 0.0255(18) 0.0020(15)
C31 0.0264(16) 0.0232(16) 0.079(3) -0.0011(18) 0.0159(18) -0.0027(13)
C32 0.0324(17) 0.0277(17) 0.054(2) -0.0137(16) 0.0125(16) 0.0018(14)
C33 0.0306(16) 0.0273(15) 0.0354(17) -0.0047(13) 0.0133(14) 0.0046(12)
C34 0.0393(18) 0.0364(18) 0.0424(19) 0.0063(15) 0.0240(16) 0.0097(14)
C35 0.068(3) 0.042(2) 0.062(3) 0.0087(19) 0.045(2) 0.0076(19)
C36 0.074(3) 0.0304(18) 0.059(2) 0.0041(17) 0.045(2) 0.0081(18)
C37 0.047(2) 0.0339(18) 0.0397(19) 0.0038(15) 0.0234(16) 0.0182(15)
C38 0.085(3) 0.0272(17) 0.0364(19) -0.0065(15) 0.029(2) -0.0022(18)
C39 0.069(3) 0.044(2) 0.0339(19) -0.0059(16) 0.0253(19) -0.0069(19)
C40 0.063(4) 0.048(3) 0.035(3) 0.002(2) 0.029(3) 0.015(3)
C40A 0.066(9) 0.046(7) 0.037(6) -0.008(5) 0.028(6) -0.024(6)
C41 0.121(4) 0.0266(18) 0.039(2) -0.0006(15) 0.047(2) -0.001(2)
C42 0.077(4) 0.068(4) 0.077(4) 0.015(3) 0.066(4) 0.029(3)
C43 0.052(4) 0.108(4) 0.070(5) -0.015(4) 0.049(4) 0.001(3)
C44 0.066(4) 0.102(4) 0.075(4) -0.003(4) 0.045(3) -0.001(3)
C45 0.094(6) 0.087(6) 0.079(5) 0.000(5) 0.048(4) 0.008(5)
C42A 0.068(5) 0.112(5) 0.076(6) -0.008(5) 0.046(5) 0.002(5)
C43A 0.073(5) 0.115(5) 0.076(5) -0.007(5) 0.038(4) 0.001(5)
C44A 0.076(5) 0.119(6) 0.083(6) 0.002(5) 0.044(4) -0.008(5)
C45A 0.074(7) 0.122(10) 0.105(8) 0.035(7) 0.049(6) -0.003(7)

loop_
_atom_type_symbol
_atom_type_description
_atom_type_scat_dispersion_real
_atom_type_scat_dispersion_imag
_atom_type_scat_source
C C 0.0033 0.0016 'International Tables Vol C Tables 4.2.6.8 and 6.1.1.4'
H H 0.0000 0.0000 'International Tables Vol C Tables 4.2.6.8 and 6.1.1.4'
N N 0.0061 0.0033 'International Tables Vol C Tables 4.2.6.8 and 6.1.1.4'
O O 0.0106 0.0060 'International Tables Vol C Tables 4.2.6.8 and 6.1.1.4'
Mg Mg 0.0486 0.0363 'International Tables Vol C Tables 4.2.6.8 and 6.1.1.4'

loop_
_geom_angle_atom_site_label_1
_geom_angle_atom_site_label_2
_geom_angle_atom_site_label_3
_geom_angle
_geom_angle_site_symmetry_1
_geom_angle_site_symmetry_3
_geom_angle_publ_flag
N1 Mg1 O1 106.24(10) . . ?
N1 Mg1 O2 91.72(10) . . ?
O1 Mg1 O2 87.54(10) . . ?
N1 Mg1 C42A 138.1(6) . . ?
O1 Mg1 C42A 114.2(6) . . ?
O2 Mg1 C42A 100.2(6) . . ?
N1 Mg1 C43 136.9(3) . . ?
O1 Mg1 C43 111.6(3) . . ?
O2 Mg1 C43 109.4(3) . . ?
N1 Mg1 H1N1 21.7(10) . . ?
O1 Mg1 H1N1 99.1(10) . . ?
O2 Mg1 H1N1 70.7(10) . . ?
C42A Mg1 H1N1 145.3(11) . . ?
C43 Mg1 H1N1 149.3(10) . . ?
C37 O1 C34 109.0(2) . . ?
C37 O1 Mg1 128.5(2) . . ?
C34 O1 Mg1 122.24(18) . . ?
C41 O2 C38 108.8(3) . . ?
C41 O2 Mg1 122.6(2) . . ?
C38 O2 Mg1 125.5(2) . . ?
C1 N1 Mg1 147.8(2) . . ?
C1 N1 H1N1 109(3) . . ?
Mg1 N1 H1N1 102(3) . . ?
N1 C1 C2 120.9(2) . . ?
N1 C1 C6 122.3(2) . . ?
C2 C1 C6 116.7(2) . . ?
C3 C2 C1 119.7(2) . . ?
C3 C2 C8 121.5(2) . . ?
C1 C2 C8 118.8(2) . . ?
C4 C3 C2 123.5(3) . . ?
C4 C3 H3A 118.3 . . ?
C2 C3 H3A 118.3 . . ?
C3 C4 C5 116.9(3) . . ?
C3 C4 C7 122.0(3) . . ?
C5 C4 C7 121.2(3) . . ?
C6 C5 C4 122.7(3) . . ?
C6 C5 H5A 118.6 . . ?
C4 C5 H5A 118.6 . . ?
C5 C6 C1 120.4(2) . . ?
C5 C6 C21 121.1(2) . . ?
C1 C6 C21 118.5(2) . . ?
C4 C7 H7A 109.5 . . ?
C4 C7 H7B 109.5 . . ?
H7A C7 H7B 109.5 . . ?
C4 C7 H7C 109.5 . . ?
H7A C7 H7C 109.5 . . ?
H7B C7 H7C 109.5 . . ?
C9 C8 C2 112.7(2) . . ?
C9 C8 C15 108.5(2) . . ?
C2 C8 C15 115.1(2) . . ?
C9 C8 H8 104.3(17) . . ?
C2 C8 H8 106.3(16) . . ?
C15 C8 H8 109.3(17) . . ?
C10 C9 C14 117.7(3) . . ?
C10 C9 C8 121.4(3) . . ?
C14 C9 C8 120.9(3) . . ?
C9 C10 C11 120.4(3) . . ?
C9 C10 H10A 119.8 . . ?
C11 C10 H10A 119.8 . . ?
C12 C11 C10 120.4(3) . . ?
C12 C11 H11A 119.8 . . ?
C10 C11 H11A 119.8 . . ?
C13 C12 C11 119.6(3) . . ?
C13 C12 H12A 120.2 . . ?
C11 C12 H12A 120.2 . . ?
C12 C13 C14 120.0(4) . . ?
C12 C13 H13A 120.0 . . ?
C14 C13 H13A 120.0 . . ?
C13 C14 C9 121.7(3) . . ?
C13 C14 H14A 119.1 . . ?
C9 C14 H14A 119.1 . . ?
C16 C15 C20 118.0(3) . . ?
C16 C15 C8 123.2(2) . . ?
C20 C15 C8 118.7(3) . . ?
C15 C16 C17 120.2(3) . . ?
C15 C16 H16A 119.9 . . ?
C17 C16 H16A 119.9 . . ?
C18 C17 C16 120.6(3) . . ?
C18 C17 H17A 119.7 . . ?
C16 C17 H17A 119.7 . . ?
C19 C18 C17 119.6(3) . . ?
C19 C18 H18A 120.2 . . ?
C17 C18 H18A 120.2 . . ?
C18 C19 C20 119.9(3) . . ?
C18 C19 H19A 120.0 . . ?
C20 C19 H19A 120.0 . . ?
C19 C20 C15 121.6(3) . . ?
C19 C20 H20A 119.2 . . ?
C15 C20 H20A 119.2 . . ?
C6 C21 C28 113.1(2) . . ?
C6 C21 C22 112.8(2) . . ?
C28 C21 C22 111.2(2) . . ?
C6 C21 H21 107.6(19) . . ?
C28 C21 H21 105.6(19) . . ?
C22 C21 H21 105.9(18) . . ?
C27 C22 C23 118.1(3) . . ?
C27 C22 C21 122.7(3) . . ?
C23 C22 C21 119.1(3) . . ?
C24 C23 C22 120.9(3) . . ?
C24 C23 H23A 119.5 . . ?
C22 C23 H23A 119.5 . . ?
C25 C24 C23 120.2(3) . . ?
C25 C24 H24A 119.9 . . ?
C23 C24 H24A 119.9 . . ?
C24 C25 C26 119.6(3) . . ?
C24 C25 H25A 120.2 . . ?
C26 C25 H25A 120.2 . . ?
C25 C26 C27 120.0(3) . . ?
C25 C26 H26A 120.0 . . ?
C27 C26 H26A 120.0 . . ?
C22 C27 C26 121.1(3) . . ?
C22 C27 H27A 119.5 . . ?
C26 C27 H27A 119.5 . . ?
C33 C28 C29 118.5(3) . . ?
C33 C28 C21 119.6(3) . . ?
C29 C28 C21 121.8(3) . . ?
C28 C29 C30 120.4(3) . . ?
C28 C29 H29A 119.8 . . ?
C30 C29 H29A 119.8 . . ?
C31 C30 C29 120.1(4) . . ?
C31 C30 H30A 120.0 . . ?
C29 C30 H30A 120.0 . . ?
C32 C31 C30 119.7(3) . . ?
C32 C31 H31A 120.1 . . ?
C30 C31 H31A 120.1 . . ?
C31 C32 C33 120.3(3) . . ?
C31 C32 H32A 119.9 . . ?
C33 C32 H32A 119.9 . . ?
C32 C33 C28 121.1(3) . . ?
C32 C33 H33A 119.5 . . ?
C28 C33 H33A 119.5 . . ?
O1 C34 C35 105.9(3) . . ?
O1 C34 H34A 110.6 . . ?
C35 C34 H34A 110.6 . . ?
O1 C34 H34B 110.6 . . ?
C35 C34 H34B 110.6 . . ?
H34A C34 H34B 108.7 . . ?
C34 C35 C36 103.3(3) . . ?
C34 C35 H35A 111.1 . . ?
C36 C35 H35A 111.1 . . ?
C34 C35 H35B 111.1 . . ?
C36 C35 H35B 111.1 . . ?
H35A C35 H35B 109.1 . . ?
C37 C36 C35 102.5(3) . . ?
C37 C36 H36A 111.3 . . ?
C35 C36 H36A 111.3 . . ?
C37 C36 H36B 111.3 . . ?
C35 C36 H36B 111.3 . . ?
H36A C36 H36B 109.2 . . ?
O1 C37 C36 105.3(3) . . ?
O1 C37 H37A 110.7 . . ?
C36 C37 H37A 110.7 . . ?
O1 C37 H37B 110.7 . . ?
C36 C37 H37B 110.7 . . ?
H37A C37 H37B 108.8 . . ?
O2 C38 C39 106.1(3) . . ?
O2 C38 H38A 110.5 . . ?
C39 C38 H38A 110.5 . . ?
O2 C38 H38B 110.5 . . ?
C39 C38 H38B 110.5 . . ?
H38A C38 H38B 108.7 . . ?
C40A C39 C38 103.1(5) . . ?
C40 C39 C38 103.1(3) . . ?
C40 C39 H39A 111.1 . . ?
C38 C39 H39A 111.1 . . ?
C40 C39 H39B 111.1 . . ?
C38 C39 H39B 111.1 . . ?
H39A C39 H39B 109.1 . . ?
C40A C39 H39C 111.1 . . ?
C38 C39 H39C 111.1 . . ?
C40A C39 H39D 111.1 . . ?
C38 C39 H39D 111.1 . . ?
H39C C39 H39D 109.1 . . ?
C39 C40 C41 100.5(4) . . ?
C39 C40 H40A 111.7 . . ?
C41 C40 H40A 111.7 . . ?
C39 C40 H40B 111.7 . . ?
C41 C40 H40B 111.7 . . ?
H40A C40 H40B 109.4 . . ?
C39 C40A C41 101.1(8) . . ?
C39 C40A H40C 111.5 . . ?
C41 C40A H40C 111.5 . . ?
C39 C40A H40D 111.5 . . ?
C41 C40A H40D 111.5 . . ?
H40C C40A H40D 109.4 . . ?
O2 C41 C40 102.4(3) . . ?
O2 C41 C40A 100.9(5) . . ?
O2 C41 H41A 111.3 . . ?
C40 C41 H41A 111.3 . . ?
O2 C41 H41B 111.3 . . ?
C40 C41 H41B 111.3 . . ?
H41A C41 H41B 109.2 . . ?
O2 C41 H41C 111.6 . . ?
C40A C41 H41C 111.6 . . ?
O2 C41 H41D 111.6 . . ?
C40A C41 H41D 111.6 . . ?
H41C C41 H41D 109.4 . . ?
C43 C42 H42A 109.5 . . ?
C43 C42 H42B 109.5 . . ?
H42A C42 H42B 109.5 . . ?
C43 C42 H42C 109.5 . . ?
H42A C42 H42C 109.5 . . ?
H42B C42 H42C 109.5 . . ?
C44 C43 C42 107.0(8) . . ?
C44 C43 Mg1 125.8(8) . . ?
C42 C43 Mg1 115.2(6) . . ?
C44 C43 H43A 101.6 . . ?
C42 C43 H43A 101.6 . . ?
Mg1 C43 H43A 101.6 . . ?
C43 C44 C45 106.5(9) . . ?
C43 C44 H44A 110.4 . . ?
C45 C44 H44A 110.4 . . ?
C43 C44 H44B 110.4 . . ?
C45 C44 H44B 110.4 . . ?
H44A C44 H44B 108.6 . . ?
C44 C45 H45A 109.5 . . ?
C44 C45 H45B 109.5 . . ?
H45A C45 H45B 109.5 . . ?
C44 C45 H45C 109.5 . . ?
H45A C45 H45C 109.5 . . ?
H45B C45 H45C 109.5 . . ?
C43A C42A Mg1 113.4(15) . . ?
C43A C42A H42D 108.9 . . ?
Mg1 C42A H42D 108.9 . . ?
C43A C42A H42E 108.9 . . ?
Mg1 C42A H42E 108.9 . . ?
H42D C42A H42E 107.7 . . ?
C42A C43A C44A 110.7(13) . . ?
C42A C43A H43C 109.5 . . ?
C44A C43A H43C 109.5 . . ?
C42A C43A H43D 109.5 . . ?
C44A C43A H43D 109.5 . . ?
H43C C43A H43D 108.1 . . ?
C45A C44A C43A 113.5(11) . . ?
C45A C44A H44C 108.9 . . ?
C43A C44A H44C 108.9 . . ?
C45A C44A H44D 108.9 . . ?
C43A C44A H44D 108.9 . . ?
H44C C44A H44D 107.7 . . ?
C44A C45A H45D 109.5 . . ?
C44A C45A H45E 109.5 . . ?
H45D C45A H45E 109.5 . . ?
C44A C45A H45F 109.5 . . ?
H45D C45A H45F 109.5 . . ?
H45E C45A H45F 109.5 . . ?

loop_
_geom_bond_atom_site_label_1
_geom_bond_atom_site_label_2
_geom_bond_distance
_geom_bond_site_symmetry_2
_geom_bond_publ_flag
Mg1 N1 2.007(3) . ?
Mg1 O1 2.040(3) . ?
Mg1 O2 2.113(3) . ?
Mg1 C42A 2.12(2) . ?
Mg1 C43 2.141(11) . ?
Mg1 H1N1 2.36(4) . ?
O1 C37 1.454(4) . ?
O1 C34 1.464(4) . ?
O2 C41 1.434(4) . ?
O2 C38 1.453(4) . ?
N1 C1 1.363(4) . ?
N1 H1N1 0.90(4) . ?
C1 C2 1.429(4) . ?
C1 C6 1.442(4) . ?
C2 C3 1.397(4) . ?
C2 C8 1.529(4) . ?
C3 C4 1.386(4) . ?
C3 H3A 0.9500 . ?
C4 C5 1.393(4) . ?
C4 C7 1.511(4) . ?
C5 C6 1.388(4) . ?
C5 H5A 0.9500 . ?
C6 C21 1.526(4) . ?
C7 H7A 0.9800 . ?
C7 H7B 0.9800 . ?
C7 H7C 0.9800 . ?
C8 C9 1.529(4) . ?
C8 C15 1.536(4) . ?
C8 H8 0.99(3) . ?
C9 C10 1.391(4) . ?
C9 C14 1.393(4) . ?
C10 C11 1.400(5) . ?
C10 H10A 0.9500 . ?
C11 C12 1.381(6) . ?
C11 H11A 0.9500 . ?
C12 C13 1.372(6) . ?
C12 H12A 0.9500 . ?
C13 C14 1.384(5) . ?
C13 H13A 0.9500 . ?
C14 H14A 0.9500 . ?
C15 C16 1.385(4) . ?
C15 C20 1.400(4) . ?
C16 C17 1.400(4) . ?
C16 H16A 0.9500 . ?
C17 C18 1.384(4) . ?
C17 H17A 0.9500 . ?
C18 C19 1.373(5) . ?
C18 H18A 0.9500 . ?
C19 C20 1.382(4) . ?
C19 H19A 0.9500 . ?
C20 H20A 0.9500 . ?
C21 C28 1.528(4) . ?
C21 C22 1.529(4) . ?
C21 H21 1.02(3) . ?
C22 C27 1.391(4) . ?
C22 C23 1.392(4) . ?
C23 C24 1.392(4) . ?
C23 H23A 0.9500 . ?
C24 C25 1.381(5) . ?
C24 H24A 0.9500 . ?
C25 C26 1.385(5) . ?
C25 H25A 0.9500 . ?
C26 C27 1.391(4) . ?
C26 H26A 0.9500 . ?
C27 H27A 0.9500 . ?
C28 C33 1.390(4) . ?
C28 C29 1.392(4) . ?
C29 C30 1.399(5) . ?
C29 H29A 0.9500 . ?
C30 C31 1.389(6) . ?
C30 H30A 0.9500 . ?
C31 C32 1.373(6) . ?
C31 H31A 0.9500 . ?
C32 C33 1.389(5) . ?
C32 H32A 0.9500 . ?
C33 H33A 0.9500 . ?
C34 C35 1.505(5) . ?
C34 H34A 0.9900 . ?
C34 H34B 0.9900 . ?
C35 C36 1.517(5) . ?
C35 H35A 0.9900 . ?
C35 H35B 0.9900 . ?
C36 C37 1.504(5) . ?
C36 H36A 0.9900 . ?
C36 H36B 0.9900 . ?
C37 H37A 0.9900 . ?
C37 H37B 0.9900 . ?
C38 C39 1.512(5) . ?
C38 H38A 0.9900 . ?
C38 H38B 0.9900 . ?
C39 C40A 1.431(12) . ?
C39 C40 1.457(7) . ?
C39 H39A 0.9900 . ?
C39 H39B 0.9900 . ?
C39 H39C 0.9900 . ?
C39 H39D 0.9900 . ?
C40 C41 1.578(7) . ?
C40 H40A 0.9900 . ?
C40 H40B 0.9900 . ?
C40A C41 1.590(13) . ?
C40A H40C 0.9900 . ?
C40A H40D 0.9900 . ?
C41 H41A 0.9900 . ?
C41 H41B 0.9900 . ?
C41 H41C 0.9900 . ?
C41 H41D 0.9900 . ?
C42 C43 1.488(10) . ?
C42 H42A 0.9800 . ?
C42 H42B 0.9800 . ?
C42 H42C 0.9800 . ?
C43 C44 1.470(10) . ?
C43 H43A 1.0000 . ?
C44 C45 1.498(10) . ?
C44 H44A 0.9900 . ?
C44 H44B 0.9900 . ?
C45 H45A 0.9800 . ?
C45 H45B 0.9800 . ?
C45 H45C 0.9800 . ?
C42A C43A 1.496(13) . ?
C42A H42D 0.9900 . ?
C42A H42E 0.9900 . ?
C43A C44A 1.529(12) . ?
C43A H43C 0.9900 . ?
C43A H43D 0.9900 . ?
C44A C45A 1.495(12) . ?
C44A H44C 0.9900 . ?
C44A H44D 0.9900 . ?
C45A H45D 0.9800 . ?
C45A H45E 0.9800 . ?
C45A H45F 0.9800 . ?
